data_1526303
loop_
_publ_author_name
'Prado, G.'
'Fournes, L.'
'Delmas, C.'

_publ_section_title
;
 On the Lix Ni0.70 Fe0.15 Co0.15 O2 system: an X-ray diffraction and
 Mossbauer study
;
_journal_name_full 'Journal of Solid State Chemistry'
_journal_page_first 103
_journal_page_last 112
_journal_volume 159
_journal_year 2001
_chemical_formula_sum 'Co0.1545 Fe0.1545 Li0.56 Ni0.721 O2'
_chemical_name_systematic 'Li0.56 (Ni0.7 Fe0.15 Co0.15)1.03 O2'
_space_group_IT_number 166
_symmetry_space_group_name_Hall '-R 3 2"'
_symmetry_space_group_name_H-M 'R -3 m :H'
_cell_angle_alpha 90
_cell_angle_beta 90
_cell_angle_gamma 120
_cell_formula_units_Z 3
_cell_length_a 2.8421
_cell_length_b 2.8421
_cell_length_c 14.39
_cell_volume 100.663
_citation_journal_id_ASTM JSSCBI
_cod_data_source_file Prado_JSSCBI_2001_1572.cif
_cod_data_source_block Co0.1545Fe0.1545Li0.56Ni0.721O2
_cod_original_cell_volume 100.6631
_cod_database_code 1526303

loop_
_symmetry_equiv_pos_as_xyz
x,y,z
-y,x-y,z
-x+y,-x,z
y,x,-z
-x,-x+y,-z
x-y,-y,-z
-x,-y,-z
y,-x+y,-z
x-y,x,-z
-y,-x,z
x,x-y,z
-x+y,y,z
x+2/3,y+1/3,z+1/3
-y+2/3,x-y+1/3,z+1/3
-x+y+2/3,-x+1/3,z+1/3
y+2/3,x+1/3,-z+1/3
-x+2/3,-x+y+1/3,-z+1/3
x-y+2/3,-y+1/3,-z+1/3
-x+2/3,-y+1/3,-z+1/3
y+2/3,-x+y+1/3,-z+1/3
x-y+2/3,x+1/3,-z+1/3
-y+2/3,-x+1/3,z+1/3
x+2/3,x-y+1/3,z+1/3
-x+y+2/3,y+1/3,z+1/3
x+1/3,y+2/3,z+2/3
-y+1/3,x-y+2/3,z+2/3
-x+y+1/3,-x+2/3,z+2/3
y+1/3,x+2/3,-z+2/3
-x+1/3,-x+y+2/3,-z+2/3
x-y+1/3,-y+2/3,-z+2/3
-x+1/3,-y+2/3,-z+2/3
y+1/3,-x+y+2/3,-z+2/3
x-y+1/3,x+2/3,-z+2/3
-y+1/3,-x+2/3,z+2/3
x+1/3,x-y+2/3,z+2/3
-x+y+1/3,y+2/3,z+2/3

loop_
_atom_site_label
_atom_site_type_symbol
_atom_site_fract_x
_atom_site_fract_y
_atom_site_fract_z
_atom_site_occupancy
_atom_site_U_iso_or_equiv
Fe2 Fe+3 0 0 0 0.15 0.0
Co1 Co+3 0 0 0.5 0.0051 0.0
Fe1 Fe+3 0 0 0.5 0.0051 0.0
Co2 Co+3 0 0 0 0.15 0.0
Ni1 Ni+3 0 0 0.5 0.0238 0.0
Ni2 Ni+3 0 0 0 0.7 0.0
O1 O-2 0 0 0.264 1 0.0
Li1 Li+1 0 0 0.5 0.56 0.0
